data_7047318
loop_
_publ_author_name
'Boonprab, Theerapoom'
'Harding, Phimphaka'
'Murray, Keith S.'
'Phonsri, Wasinee'
'Telfer, Shane G.'
'Alka\,s, Adil'
'Ketkaew, Rangsiman'
'Tantirungrotechai, Yuthana'
'Jameson, Guy N. L.'
'Harding, David J.'

_publ_section_title
;
 Solvatomorphism and anion effects in predominantly low spin iron(iii)
 Schiff base complexes.
;
_journal_issue 35
_journal_name_full 'Dalton transactions (Cambridge, England : 2003)'
_journal_page_first 12449
_journal_page_last 12458
_journal_paper_doi 10.1039/c8dt02016g
_journal_volume 47
_journal_year 2018
_chemical_formula_moiety 'I, C30 H34 Fe N4 O2'
_chemical_formula_sum 'C30 H34 Fe I N4 O2'
_chemical_formula_weight 665.36
_space_group_crystal_system monoclinic
_space_group_IT_number 15
_space_group_name_Hall '-I 2ya'
_space_group_name_H-M_alt 'I 1 2/a 1'
_symmetry_space_group_name_Hall '-I 2ya'
_symmetry_space_group_name_H-M 'I 1 2/a 1'
_atom_sites_solution_hydrogens geom
_atom_sites_solution_primary dual
_audit_creation_date 2018-05-10
_audit_creation_method
;
Olex2 1.2
(compiled 2017.08.10 svn.r3458 for OlexSys, GUI svn.r5375)
;
_audit_update_record
;
2018-08-17 deposited with the CCDC.
2018-08-20 downloaded from the CCDC.
;
_cell_angle_alpha 90
_cell_angle_beta 108.591(8)
_cell_angle_gamma 90
_cell_formula_units_Z 8
_cell_length_a 16.203(3)
_cell_length_b 21.769(3)
_cell_length_c 19.850(4)
_cell_measurement_reflns_used 1000
_cell_measurement_temperature 293
_cell_measurement_theta_max 70
_cell_measurement_theta_min 7
_cell_volume 6636(2)
_computing_cell_refinement 'FSProcess in Process-Auto (Rigaku, 1998)'
_computing_data_collection 'CrystalClear (Rigaku, 2005)'
_computing_data_reduction 'FSProcess in Process-Auto (Rigaku, 1998)'
_computing_molecular_graphics 'Olex2 (Dolomanov et al., 2009)'
_computing_publication_material 'Olex2 (Dolomanov et al., 2009)'
_computing_structure_refinement 'ShelXL (Sheldrick, 2015)'
_computing_structure_solution 'ShelXT (Sheldrick, 2015)'
_diffrn_ambient_temperature 293
_diffrn_detector 'Image Plate'
_diffrn_detector_area_resol_mean 10
_diffrn_detector_type 'Rigaku IP'
_diffrn_measured_fraction_theta_full 0.990
_diffrn_measured_fraction_theta_max 0.990
_diffrn_measurement_details
;
scan:
    Number of images: 74
               Slice: 20.0000 - 205.0000
         Image width: 2.5000
            Exp time: 60.0000
       Rotation axis: Omega
               Omega: 0.0000
                 Chi: 54.0000
                 Phi: 270.0000
                 XTD: 127.4000
              2theta: 0.0000
scan:
    Number of images: 72
               Slice: 24.0000 - 204.0000
         Image width: 2.5000
            Exp time: 60.0000
       Rotation axis: Omega
               Omega: 0.0000
                 Chi: 54.0000
                 Phi: 0.0000
                 XTD: 127.4000
              2theta: 0.0000
scan:
    Number of images: 56
               Slice: 20.0000 - 160.0000
         Image width: 2.5000
            Exp time: 60.0000
       Rotation axis: Omega
               Omega: 0.0000
                 Chi: 54.0000
                 Phi: 180.0000
                 XTD: 127.4000
              2theta: 0.0000
scan:
    Number of images: 44
               Slice: 75.0000 - 185.0000
         Image width: 2.5000
            Exp time: 60.0000
       Rotation axis: Omega
               Omega: 0.0000
                 Chi: 54.0000
                 Phi: 90.0000
                 XTD: 127.4000
              2theta: 0.0000
;
_diffrn_measurement_device 'Crystal Goniometer'
_diffrn_measurement_device_type 'Rigaku R-AXIS SPIDER IP'
_diffrn_measurement_method '\w scans'
_diffrn_measurement_specimen_support Fiber
_diffrn_orient_matrix_type FS_PROCESS
_diffrn_orient_matrix_UB_11 0.026807
_diffrn_orient_matrix_UB_12 0.039316
_diffrn_orient_matrix_UB_13 0.023408
_diffrn_orient_matrix_UB_21 0.045399
_diffrn_orient_matrix_UB_22 -0.023610
_diffrn_orient_matrix_UB_23 0.032548
_diffrn_orient_matrix_UB_31 0.006728
_diffrn_orient_matrix_UB_32 0.002664
_diffrn_orient_matrix_UB_33 -0.057017
_diffrn_radiation_monochromator 'Osmic Optics'
_diffrn_radiation_probe x-ray
_diffrn_radiation_type CuK\a
_diffrn_radiation_wavelength 1.54178
_diffrn_reflns_av_R_equivalents 0.2705
_diffrn_reflns_av_unetI/netI 0.1888
_diffrn_reflns_Laue_measured_fraction_full 0.990
_diffrn_reflns_Laue_measured_fraction_max 0.990
_diffrn_reflns_limit_h_max 10
_diffrn_reflns_limit_h_min -10
_diffrn_reflns_limit_k_max 14
_diffrn_reflns_limit_k_min -14
_diffrn_reflns_limit_l_max 13
_diffrn_reflns_limit_l_min -13
_diffrn_reflns_number 9706
_diffrn_reflns_point_group_measured_fraction_full 0.990
_diffrn_reflns_point_group_measured_fraction_max 0.990
_diffrn_reflns_theta_full 30.922
_diffrn_reflns_theta_max 30.922
_diffrn_reflns_theta_min 5.762
_diffrn_source 'Rigaku MM007 rotating anode'
_diffrn_source_current 40.0
_diffrn_source_power 2.0
_diffrn_source_target Mo
_diffrn_source_voltage 50.0
_diffrn_standards_number 0
_exptl_absorpt_coefficient_mu 11.178
_exptl_absorpt_correction_T_max 1.000
_exptl_absorpt_correction_T_min 0.148
_exptl_absorpt_correction_type multi-scan
_exptl_absorpt_process_details '(ABSCOR; Higashi, 1995)'
_exptl_crystal_colour Colorless
_exptl_crystal_density_diffrn 1.332
_exptl_crystal_density_method 'not measured'
_exptl_crystal_description Prism
_exptl_crystal_F_000 2696
_exptl_crystal_size_max 0.3
_exptl_crystal_size_mid 0.2
_exptl_crystal_size_min 0.2
_refine_diff_density_max 0.746
_refine_diff_density_min -0.474
_refine_diff_density_rms 0.109
_refine_ls_extinction_method none
_refine_ls_goodness_of_fit_ref 1.220
_refine_ls_hydrogen_treatment constr
_refine_ls_matrix_type full
_refine_ls_number_parameters 321
_refine_ls_number_reflns 1018
_refine_ls_number_restraints 60
_refine_ls_restrained_S_all 1.177
_refine_ls_R_factor_all 0.1024
_refine_ls_R_factor_gt 0.1005
_refine_ls_shift/su_max 0.000
_refine_ls_shift/su_mean 0.000
_refine_ls_structure_factor_coef Fsqd
_refine_ls_weighting_details 'w=1/[\s^2^(Fo^2^)+(0.2000P)^2^] where P=(Fo^2^+2Fc^2^)/3'
_refine_ls_weighting_scheme calc
_refine_ls_wR_factor_gt 0.2551
_refine_ls_wR_factor_ref 0.2618
_reflns_Friedel_coverage 0.000
_reflns_number_gt 952
_reflns_number_total 1018
_reflns_threshold_expression 'I > 2\s(I)'
_cod_data_source_file c8dt02016g2.cif
_cod_data_source_block tb83-rt
_cod_depositor_comments 'Adding full bibliography for 7047316--7047320.cif.'
_cod_database_code 7047318
_shelx_shelxl_version_number 2014/7
_shelx_space_group_comment
;
The symmetry employed for this shelxl refinement is uniquely defined
by the following loop, which should always be used as a source of
symmetry information in preference to the above space-group names.
They are only intended as comments.
;
_shelx_estimated_absorpt_t_max 0.213
_shelx_estimated_absorpt_t_min 0.213
_olex2_refinement_description
;
1. Fixed Uiso
 At 1.2 times of:
  All C(H) groups, All C(H,H) groups, All N(H) groups
 At 1.5 times of:
  All C(H,H,H) groups
2. Rigid bond restraints
 C25, C19, C24, C23, C22, C21, C20, C26, C16, C10, C9, C4, C5, C6, C7, C8, C3,
 C2, C1, C13, C28, C27, C17, C12, C11, C29, C18, C30, C15, C14
 with sigma for 1-2 distances of 0.01 and sigma for 1-3 distances of 0.01
3.a Ternary CH refined with riding coordinates:
 N4(H4), N2(H2)
3.b Secondary CH2 refined with riding coordinates:
 C13(H13A,H13B), C28(H28A,H28B), C27(H27A,H27B), C12(H12A,H12B), C29(H29A,
 H29B), C14(H14A,H14B)
3.c Aromatic/amide H refined with riding coordinates:
 C23(H23), C22(H22), C21(H21), C20(H20), C26(H26), C5(H5), C6(H6), C7(H7),
 C8(H8), C3(H3), C2(H2A), C17(H17), C11(H11), C18(H18)
3.d Fitted hexagon refined as free rotating group:
 C19(C24,C23,C22,C21,C20), C9(C4,C5,C6,C7,C8)
3.e Idealised Me refined as rotating group:
 C30(H30A,H30B,H30C), C15(H15A,H15B,H15C)
;
_olex2_submission_special_instructions 'No special instructions were received'

loop_
_space_group_symop_operation_xyz
'x, y, z'
'-x+1/2, y, -z'
'x+1/2, y+1/2, z+1/2'
'-x+1, y+1/2, -z+1/2'
'-x, -y, -z'
'x-1/2, -y, z'
'-x+1/2, -y+1/2, -z+1/2'
'x, -y+1/2, z+1/2'

loop_
_atom_site_label
_atom_site_type_symbol
_atom_site_fract_x
_atom_site_fract_y
_atom_site_fract_z
_atom_site_U_iso_or_equiv
_atom_site_adp_type
_atom_site_occupancy
_atom_site_site_symmetry_order
_atom_site_calc_flag
_atom_site_refinement_flags_posn
_atom_site_refinement_flags_adp
I1 I 0.50517(15) 0.64054(8) 0.06680(11) 0.205(3) Uani 1 1 d . .
Fe1 Fe 0.5784(3) 0.4895(3) 0.2489(2) 0.132(3) Uani 1 1 d . .
O2 O 0.5324(12) 0.4152(11) 0.2587(10) 0.146(7) Uani 1 1 d . .
O1 O 0.6717(12) 0.4765(9) 0.3321(9) 0.131(6) Uani 1 1 d . .
N3 N 0.5169(18) 0.5266(14) 0.3026(14) 0.134(11) Uani 1 1 d . .
N4 N 0.6227(18) 0.5723(13) 0.2390(13) 0.147(10) Uani 1 1 d . .
H4 H 0.5892 0.5881 0.1920 0.177 Uiso 1 1 calc R .
N1 N 0.6335(17) 0.4505(14) 0.1893(19) 0.148(10) Uani 1 1 d . .
N2 N 0.4833(14) 0.5018(12) 0.1496(11) 0.135(8) Uani 1 1 d . .
H2 H 0.4902 0.5432 0.1328 0.163 Uiso 1 1 calc R .
C25 C 0.4754(15) 0.4424(16) 0.3565(15) 0.110(8) Uani 1 1 d . U
C19 C 0.4311(13) 0.3550(10) 0.4146(11) 0.147(10) Uani 1 1 d . U
C24 C 0.4381(12) 0.4182(11) 0.4085(9) 0.140(9) Uani 1 1 d G U
C23 C 0.4098(13) 0.4572(7) 0.4521(12) 0.146(8) Uani 1 1 d G U
H23 H 0.4144 0.4996 0.4481 0.175 Uiso 1 1 calc R .
C22 C 0.3746(13) 0.4330(10) 0.5018(10) 0.179(12) Uani 1 1 d G U
H22 H 0.3557 0.4591 0.5309 0.215 Uiso 1 1 calc R .
C21 C 0.3677(13) 0.3697(11) 0.5078(10) 0.190(13) Uani 1 1 d G U
H21 H 0.3441 0.3535 0.5410 0.229 Uiso 1 1 calc R .
C20 C 0.3959(13) 0.3307(7) 0.4642(12) 0.175(10) Uani 1 1 d G U
H20 H 0.3913 0.2884 0.4682 0.209 Uiso 1 1 calc R .
C26 C 0.478(2) 0.504(2) 0.3455(17) 0.146(12) Uani 1 1 d . U
H26 H 0.4522 0.5312 0.3692 0.175 Uiso 1 1 calc R .
C16 C 0.5015(18) 0.3970(15) 0.313(2) 0.123(9) Uani 1 1 d . U
C10 C 0.7442(19) 0.3939(18) 0.288(2) 0.130(10) Uani 1 1 d . U
C9 C 0.8054(12) 0.3471(8) 0.3071(16) 0.148(9) Uani 1 1 d . U
C4 C 0.8439(17) 0.3327(12) 0.3785(14) 0.172(11) Uani 1 1 d G U
C5 C 0.8983(16) 0.2820(14) 0.3979(12) 0.242(14) Uani 1 1 d G U
H5 H 0.9241 0.2724 0.4457 0.291 Uiso 1 1 calc R .
C6 C 0.9143(14) 0.2455(9) 0.3459(19) 0.28(2) Uani 1 1 d G U
H6 H 0.9508 0.2116 0.3589 0.337 Uiso 1 1 calc R .
C7 C 0.8759(17) 0.2599(12) 0.2745(16) 0.28(2) Uani 1 1 d G U
H7 H 0.8866 0.2355 0.2397 0.333 Uiso 1 1 calc R .
C8 C 0.8214(14) 0.3107(13) 0.2551(11) 0.196(11) Uani 1 1 d G U
H8 H 0.7957 0.3203 0.2073 0.235 Uiso 1 1 calc R .
C3 C 0.827(2) 0.3722(17) 0.428(2) 0.196(13) Uani 1 1 d . U
H3 H 0.8621 0.3666 0.4744 0.236 Uiso 1 1 calc R .
C2 C 0.767(2) 0.4179(17) 0.417(2) 0.173(12) Uani 1 1 d . U
H2A H 0.7531 0.4379 0.4536 0.208 Uiso 1 1 calc R .
C1 C 0.729(2) 0.4310(16) 0.342(2) 0.135(9) Uani 1 1 d . U
C13 C 0.4969(17) 0.4571(13) 0.0977(19) 0.145(9) Uani 1 1 d . U
H13A H 0.4795 0.4159 0.1059 0.174 Uiso 1 1 calc R .
H13B H 0.4667 0.4692 0.0490 0.174 Uiso 1 1 calc R .
C28 C 0.6068(19) 0.6123(16) 0.2918(17) 0.153(10) Uani 1 1 d . U
H28A H 0.6043 0.6549 0.2768 0.184 Uiso 1 1 calc R .
H28B H 0.6527 0.6080 0.3370 0.184 Uiso 1 1 calc R .
C27 C 0.5200(18) 0.5923(18) 0.2984(13) 0.137(10) Uani 1 1 d . U
H27A H 0.5123 0.6103 0.3407 0.165 Uiso 1 1 calc R .
H27B H 0.4730 0.6066 0.2575 0.165 Uiso 1 1 calc R .
C17 C 0.491(2) 0.3349(14) 0.3219(18) 0.166(11) Uani 1 1 d . U
H17 H 0.5089 0.3069 0.2943 0.199 Uiso 1 1 calc R .
C12 C 0.5914(19) 0.4626(13) 0.1153(18) 0.155(11) Uani 1 1 d . U
H12A H 0.6119 0.4337 0.0871 0.186 Uiso 1 1 calc R .
H12B H 0.6060 0.5037 0.1040 0.186 Uiso 1 1 calc R .
C11 C 0.694(2) 0.4090(14) 0.217(2) 0.136(10) Uani 1 1 d . U
H11 H 0.7071 0.3847 0.1829 0.163 Uiso 1 1 calc R .
C29 C 0.713(2) 0.5768(17) 0.2457(15) 0.162(11) Uani 1 1 d . U
H29A H 0.7241 0.5510 0.2098 0.194 Uiso 1 1 calc R .
H29B H 0.7467 0.5607 0.2918 0.194 Uiso 1 1 calc R .
C18 C 0.452(2) 0.3129(15) 0.3720(16) 0.171(10) Uani 1 1 d . U
H18 H 0.4421 0.2713 0.3758 0.205 Uiso 1 1 calc R .
C30 C 0.745(2) 0.6427(13) 0.2383(17) 0.190(14) Uani 1 1 d . U
H30A H 0.7345 0.6518 0.1890 0.285 Uiso 1 1 calc GR .
H30B H 0.8059 0.6457 0.2636 0.285 Uiso 1 1 calc GR .
H30C H 0.7136 0.6716 0.2578 0.285 Uiso 1 1 calc GR .
C15 C 0.3199(19) 0.5069(15) 0.0810(14) 0.216(13) Uani 1 1 d . U
H15A H 0.3162 0.4708 0.0523 0.325 Uiso 1 1 calc GR .
H15B H 0.3347 0.5416 0.0574 0.325 Uiso 1 1 calc GR .
H15C H 0.2648 0.5140 0.0881 0.325 Uiso 1 1 calc GR .
C14 C 0.393(2) 0.4972(14) 0.1558(14) 0.184(12) Uani 1 1 d . U
H14A H 0.3861 0.5281 0.1889 0.221 Uiso 1 1 calc R .
H14B H 0.3854 0.4572 0.1745 0.221 Uiso 1 1 calc R .

loop_
_atom_site_aniso_label
_atom_site_aniso_U_11
_atom_site_aniso_U_22
_atom_site_aniso_U_33
_atom_site_aniso_U_23
_atom_site_aniso_U_13
_atom_site_aniso_U_12
I1 0.294(4) 0.139(4) 0.155(4) 0.0063(11) 0.034(3) -0.0135(15)
Fe1 0.148(6) 0.127(6) 0.129(6) -0.011(4) 0.054(6) -0.003(5)
O2 0.167(16) 0.15(2) 0.123(18) -0.008(13) 0.049(13) 0.024(14)
O1 0.110(15) 0.172(19) 0.098(14) -0.014(12) 0.016(13) 0.029(12)
N3 0.17(2) 0.07(2) 0.14(3) 0.037(19) 0.01(2) 0.02(2)
N4 0.14(2) 0.19(3) 0.116(19) -0.059(18) 0.042(19) 0.02(2)
N1 0.12(2) 0.18(3) 0.13(3) 0.01(2) 0.01(2) 0.023(18)
N2 0.102(18) 0.22(3) 0.09(2) 0.003(17) 0.041(17) -0.038(16)
C25 0.11(2) 0.11(2) 0.10(2) 0.005(19) 0.013(14) 0.03(2)
C19 0.14(2) 0.133(17) 0.17(3) 0.03(2) 0.06(2) 0.04(3)
C24 0.17(3) 0.134(17) 0.12(3) -0.01(2) 0.052(17) 0.01(3)
C23 0.15(2) 0.166(18) 0.12(3) -0.003(17) 0.033(17) 0.04(2)
C22 0.19(3) 0.23(3) 0.12(3) -0.02(2) 0.058(18) 0.02(3)
C21 0.18(3) 0.25(3) 0.15(3) 0.01(3) 0.06(2) -0.02(3)
C20 0.18(3) 0.172(19) 0.17(3) 0.05(2) 0.06(2) 0.03(2)
C26 0.20(3) 0.11(2) 0.12(3) 0.01(2) 0.03(2) 0.05(3)
C16 0.14(2) 0.10(2) 0.13(3) 0.01(2) 0.046(19) 0.02(2)
C10 0.07(2) 0.17(3) 0.14(3) -0.03(2) 0.02(2) 0.000(16)
C9 0.10(3) 0.14(3) 0.20(2) 0.00(2) 0.05(3) 0.007(16)
C4 0.16(4) 0.09(3) 0.23(2) 0.01(2) 0.01(3) -0.009(16)
C5 0.19(4) 0.11(4) 0.36(3) 0.05(3) 0.00(3) 0.01(2)
C6 0.19(3) 0.12(3) 0.51(5) 0.00(4) 0.07(5) 0.04(2)
C7 0.14(4) 0.25(5) 0.45(4) -0.09(4) 0.09(3) 0.05(2)
C8 0.13(3) 0.19(4) 0.28(2) -0.06(2) 0.08(2) 0.005(19)
C3 0.16(3) 0.22(5) 0.19(2) 0.00(2) 0.03(2) 0.00(2)
C2 0.20(4) 0.18(3) 0.15(2) 0.01(3) 0.07(3) 0.00(2)
C1 0.14(3) 0.14(3) 0.15(3) -0.01(2) 0.07(2) -0.014(19)
C13 0.17(2) 0.15(3) 0.10(2) -0.04(2) 0.01(2) -0.02(2)
C28 0.18(2) 0.12(2) 0.15(3) 0.00(2) 0.05(3) -0.03(3)
C27 0.16(2) 0.15(4) 0.11(2) 0.00(2) 0.052(19) 0.03(3)
C17 0.25(3) 0.10(2) 0.16(3) -0.01(3) 0.08(2) 0.00(3)
C12 0.17(2) 0.16(3) 0.09(2) 0.02(2) -0.02(3) -0.05(2)
C11 0.14(3) 0.14(3) 0.13(3) 0.00(2) 0.04(2) -0.04(2)
C29 0.18(3) 0.19(3) 0.12(2) -0.01(2) 0.05(2) -0.02(3)
C18 0.24(3) 0.095(19) 0.19(4) 0.04(2) 0.09(2) 0.04(2)
C30 0.19(3) 0.21(3) 0.20(3) 0.01(2) 0.09(2) -0.02(2)
C15 0.17(3) 0.32(4) 0.13(2) 0.00(2) 0.02(2) 0.01(2)
C14 0.20(4) 0.22(3) 0.11(2) 0.003(18) 0.02(2) -0.05(2)

loop_
_atom_type_symbol
_atom_type_description
_atom_type_scat_dispersion_real
_atom_type_scat_dispersion_imag
_atom_type_scat_source
C C 0.0181 0.0091 'International Tables Vol C Tables 4.2.6.8 and 6.1.1.4'
H H 0.0000 0.0000 'International Tables Vol C Tables 4.2.6.8 and 6.1.1.4'
Fe Fe -1.1336 3.1974 'International Tables Vol C Tables 4.2.6.8 and 6.1.1.4'
I I -0.3257 6.8362 'International Tables Vol C Tables 4.2.6.8 and 6.1.1.4'
N N 0.0311 0.0180 'International Tables Vol C Tables 4.2.6.8 and 6.1.1.4'
O O 0.0492 0.0322 'International Tables Vol C Tables 4.2.6.8 and 6.1.1.4'

loop_
_geom_angle_atom_site_label_1
_geom_angle_atom_site_label_2
_geom_angle_atom_site_label_3
_geom_angle
O2 Fe1 O1 90.8(7)
O2 Fe1 N4 176.8(9)
O2 Fe1 N1 87.7(10)
O2 Fe1 N2 90.6(8)
O1 Fe1 N4 90.6(9)
O1 Fe1 N1 94.3(12)
O1 Fe1 N2 173.8(9)
N3 Fe1 O2 90.6(11)
N3 Fe1 O1 89.4(9)
N3 Fe1 N4 86.5(12)
N3 Fe1 N1 175.9(12)
N3 Fe1 N2 96.6(11)
N4 Fe1 N2 88.4(9)
N1 Fe1 N4 95.1(11)
N1 Fe1 N2 79.7(14)
C16 O2 Fe1 127.1(19)
C1 O1 Fe1 125(2)
C26 N3 Fe1 132(3)
C26 N3 C27 116(4)
C27 N3 Fe1 111(2)
Fe1 N4 H4 107.8
C28 N4 Fe1 109(2)
C28 N4 H4 107.8
C29 N4 Fe1 117(2)
C29 N4 H4 107.8
C29 N4 C28 108(3)
C12 N1 Fe1 113(2)
C11 N1 Fe1 119(3)
C11 N1 C12 127(3)
Fe1 N2 H2 107.9
C13 N2 Fe1 110.0(18)
C13 N2 H2 107.9
C14 N2 Fe1 110.9(15)
C14 N2 H2 107.9
C14 N2 C13 112(2)
C24 C25 C16 116(4)
C26 C25 C24 121(3)
C26 C25 C16 123(4)
C24 C19 C20 120.0
C18 C19 C24 125(3)
C18 C19 C20 115(3)
C19 C24 C25 119(2)
C23 C24 C25 121(2)
C23 C24 C19 120.0
C24 C23 H23 120.0
C24 C23 C22 120.0
C22 C23 H23 120.0
C23 C22 H22 120.0
C21 C22 C23 120.0
C21 C22 H22 120.0
C22 C21 H21 120.0
C22 C21 C20 120.0
C20 C21 H21 120.0
C19 C20 H20 120.0
C21 C20 C19 120.0
C21 C20 H20 120.0
N3 C26 C25 121(4)
N3 C26 H26 119.4
C25 C26 H26 119.4
O2 C16 C25 121(3)
O2 C16 C17 118(4)
C17 C16 C25 121(5)
C9 C10 C1 119(4)
C9 C10 C11 125(4)
C11 C10 C1 116(4)
C10 C9 C4 120(3)
C10 C9 C8 120(3)
C4 C9 C8 120.0
C5 C4 C9 120.0
C3 C4 C9 117(3)
C3 C4 C5 123(3)
C4 C5 H5 120.0
C6 C5 C4 120.0
C6 C5 H5 120.0
C5 C6 H6 120.0
C7 C6 C5 120.0
C7 C6 H6 120.0
C6 C7 H7 120.0
C8 C7 C6 120.0
C8 C7 H7 120.0
C9 C8 H8 120.0
C7 C8 C9 120.0
C7 C8 H8 120.0
C4 C3 H3 115.2
C2 C3 C4 130(4)
C2 C3 H3 115.2
C3 C2 H2A 124.8
C3 C2 C1 110(5)
C1 C2 H2A 124.8
O1 C1 C10 126(4)
O1 C1 C2 111(4)
C10 C1 C2 123(5)
N2 C13 H13A 112.0
N2 C13 H13B 112.0
H13A C13 H13B 109.6
C12 C13 N2 99(3)
C12 C13 H13A 112.0
C12 C13 H13B 112.0
N4 C28 H28A 110.6
N4 C28 H28B 110.6
N4 C28 C27 106(3)
H28A C28 H28B 108.7
C27 C28 H28A 110.6
C27 C28 H28B 110.6
N3 C27 C28 110(3)
N3 C27 H27A 109.7
N3 C27 H27B 109.7
C28 C27 H27A 109.7
C28 C27 H27B 109.7
H27A C27 H27B 108.2
C16 C17 H17 119.1
C16 C17 C18 122(5)
C18 C17 H17 119.1
N1 C12 C13 111(3)
N1 C12 H12A 109.5
N1 C12 H12B 109.5
C13 C12 H12A 109.5
C13 C12 H12B 109.5
H12A C12 H12B 108.1
N1 C11 C10 133(4)
N1 C11 H11 113.4
C10 C11 H11 113.4
N4 C29 H29A 108.6
N4 C29 H29B 108.6
N4 C29 C30 115(3)
H29A C29 H29B 107.6
C30 C29 H29A 108.6
C30 C29 H29B 108.6
C19 C18 C17 118(3)
C19 C18 H18 121.2
C17 C18 H18 121.2
C29 C30 H30A 109.5
C29 C30 H30B 109.5
C29 C30 H30C 109.5
H30A C30 H30B 109.5
H30A C30 H30C 109.5
H30B C30 H30C 109.5
H15A C15 H15B 109.5
H15A C15 H15C 109.5
H15B C15 H15C 109.5
C14 C15 H15A 109.5
C14 C15 H15B 109.5
C14 C15 H15C 109.5
N2 C14 C15 112(2)
N2 C14 H14A 109.3
N2 C14 H14B 109.3
C15 C14 H14A 109.3
C15 C14 H14B 109.3
H14A C14 H14B 108.0

loop_
_geom_bond_atom_site_label_1
_geom_bond_atom_site_label_2
_geom_bond_distance
Fe1 O2 1.82(3)
Fe1 O1 1.871(19)
Fe1 N3 1.86(3)
Fe1 N4 1.97(3)
Fe1 N1 1.89(3)
Fe1 N2 2.10(2)
O2 C16 1.38(3)
O1 C1 1.32(3)
N3 C26 1.30(3)
N3 C27 1.43(3)
N4 H4 0.9800
N4 C28 1.45(3)
N4 C29 1.43(3)
N1 C12 1.43(3)
N1 C11 1.32(3)
N2 H2 0.9800
N2 C13 1.48(3)
N2 C14 1.51(3)
C25 C24 1.45(3)
C25 C26 1.37(4)
C25 C16 1.46(4)
C19 C24 1.3900
C19 C20 1.3900
C19 C18 1.36(3)
C24 C23 1.3900
C23 H23 0.9300
C23 C22 1.3900
C22 H22 0.9300
C22 C21 1.3900
C21 H21 0.9300
C21 C20 1.3900
C20 H20 0.9300
C26 H26 0.9300
C16 C17 1.38(3)
C10 C9 1.39(4)
C10 C1 1.43(4)
C10 C11 1.42(4)
C9 C4 1.3900
C9 C8 1.3900
C4 C5 1.3900
C4 C3 1.39(4)
C5 H5 0.9300
C5 C6 1.3900
C6 H6 0.9300
C6 C7 1.3900
C7 H7 0.9300
C7 C8 1.3900
C8 H8 0.9300
C3 H3 0.9300
C3 C2 1.36(4)
C2 H2A 0.9300
C2 C1 1.45(4)
C13 H13A 0.9700
C13 H13B 0.9700
C13 C12 1.46(3)
C28 H28A 0.9700
C28 H28B 0.9700
C28 C27 1.52(3)
C27 H27A 0.9700
C27 H27B 0.9700
C17 H17 0.9300
C17 C18 1.41(3)
C12 H12A 0.9700
C12 H12B 0.9700
C11 H11 0.9300
C29 H29A 0.9700
C29 H29B 0.9700
C29 C30 1.55(3)
C18 H18 0.9300
C30 H30A 0.9600
C30 H30B 0.9600
C30 H30C 0.9600
C15 H15A 0.9600
C15 H15B 0.9600
C15 H15C 0.9600
C15 C14 1.59(3)
C14 H14A 0.9700
C14 H14B 0.9700

loop_
_geom_torsion_atom_site_label_1
_geom_torsion_atom_site_label_2
_geom_torsion_atom_site_label_3
_geom_torsion_atom_site_label_4
_geom_torsion
Fe1 O2 C16 C25 21(3)
Fe1 O2 C16 C17 -163(2)
Fe1 O1 C1 C10 17(3)
Fe1 O1 C1 C2 -155.5(18)
Fe1 N3 C26 C25 -2(5)
Fe1 N3 C27 C28 -33(3)
Fe1 N4 C28 C27 -36(3)
Fe1 N4 C29 C30 -179.4(18)
Fe1 N1 C12 C13 -44(3)
Fe1 N1 C11 C10 -16(4)
Fe1 N2 C13 C12 -44(3)
Fe1 N2 C14 C15 179.6(19)
O2 Fe1 O1 C1 61(2)
O2 Fe1 N3 C26 17(3)
O2 Fe1 N3 C27 -168.5(19)
O2 Fe1 N1 C12 103.3(18)
O2 Fe1 N1 C11 -66(2)
O2 C16 C17 C18 -174(3)
O1 Fe1 O2 C16 64.1(19)
O1 Fe1 N3 C26 -74(3)
O1 Fe1 N3 C27 100.7(19)
O1 Fe1 N1 C12 -166.1(18)
O1 Fe1 N1 C11 25(2)
N3 Fe1 O2 C16 -25.3(19)
N3 Fe1 O1 C1 152(2)
N4 Fe1 O1 C1 -122(2)
N4 Fe1 N3 C26 -164(3)
N4 Fe1 N3 C27 10(2)
N4 Fe1 N1 C12 -75.1(19)
N4 Fe1 N1 C11 116(2)
N4 C28 C27 N3 46(3)
N1 Fe1 O2 C16 158(2)
N1 Fe1 O1 C1 -27(2)
N2 Fe1 O2 C16 -121.9(19)
N2 Fe1 N3 C26 108(3)
N2 Fe1 N3 C27 -77.8(19)
N2 Fe1 N1 C12 12.3(18)
N2 Fe1 N1 C11 -157(2)
N2 C13 C12 N1 56(3)
C25 C24 C23 C22 -179.7(18)
C25 C16 C17 C18 1(4)
C19 C24 C23 C22 0.0
C24 C25 C26 N3 175(3)
C24 C25 C16 O2 176(2)
C24 C25 C16 C17 0(3)
C24 C19 C20 C21 0.0
C24 C19 C18 C17 5(4)
C24 C23 C22 C21 0.0
C23 C22 C21 C20 0.0
C22 C21 C20 C19 0.0
C20 C19 C24 C25 179.8(18)
C20 C19 C24 C23 0.0
C20 C19 C18 C17 -178(2)
C26 N3 C27 C28 142(3)
C26 C25 C24 C19 176(2)
C26 C25 C24 C23 -5(3)
C26 C25 C16 O2 1(4)
C26 C25 C16 C17 -174(3)
C16 C25 C24 C19 1(2)
C16 C25 C24 C23 -179.0(17)
C16 C25 C26 N3 -11(5)
C16 C17 C18 C19 -4(5)
C10 C9 C4 C5 173(2)
C10 C9 C4 C3 -9(3)
C10 C9 C8 C7 -173(2)
C9 C10 C1 O1 -179(2)
C9 C10 C1 C2 -7(4)
C9 C10 C11 N1 179(3)
C9 C4 C5 C6 0.0
C9 C4 C3 C2 12(5)
C4 C9 C8 C7 0.0
C4 C5 C6 C7 0.0
C4 C3 C2 C1 -11(6)
C5 C4 C3 C2 -170(3)
C5 C6 C7 C8 0.0
C6 C7 C8 C9 0.0
C8 C9 C4 C5 0.0
C8 C9 C4 C3 178(3)
C3 C4 C5 C6 -178(3)
C3 C2 C1 O1 -179(3)
C3 C2 C1 C10 8(4)
C1 C10 C9 C4 7(3)
C1 C10 C9 C8 -179.9(19)
C1 C10 C11 N1 -2(4)
C13 N2 C14 C15 -57(3)
C28 N4 C29 C30 -57(3)
C27 N3 C26 C25 -177(3)
C12 N1 C11 C10 177(3)
C11 N1 C12 C13 124(3)
C11 C10 C9 C4 -174(2)
C11 C10 C9 C8 0(4)
C11 C10 C1 O1 1(4)
C11 C10 C1 C2 173(3)
C29 N4 C28 C27 -163(3)
C18 C19 C24 C25 -4(3)
C18 C19 C24 C23 176(3)
C18 C19 C20 C21 -177(2)
C14 N2 C13 C12 -168(2)
